data_7048294
loop_
_publ_author_name
'Mayans, J\'ulia'
'Saez, Queralt'
'Font-Bardia, Merc\`e'
'Escuer, Albert'

_publ_section_title
;
 Enhancement of magnetic relaxation properties with 3d diamagnetic cations
 in [Zn<sup>II</sup>Ln<sup>III</sup>] and
 [Ni<sup>II</sup>Ln<sup>III</sup>], Ln<sup>III</sup> = Kramers
 lanthanides.
;
_journal_issue 2
_journal_name_full 'Dalton transactions (Cambridge, England : 2003)'
_journal_page_first 641
_journal_page_last 652
_journal_paper_doi 10.1039/c8dt03679a
_journal_volume 48
_journal_year 2019
_chemical_absolute_configuration rm
_chemical_formula_moiety 'C31 H30 Eu N5 O14 Zn, C H4 O'
_chemical_formula_sum 'C32 H34 Eu N5 O15 Zn'
_chemical_formula_weight 945.97
_chemical_properties_physical Air-sensitive
_space_group_crystal_system monoclinic
_space_group_IT_number 4
_space_group_name_Hall 'P 2yb'
_space_group_name_H-M_alt 'P 1 21 1'
_symmetry_space_group_name_Hall 'P 2yb'
_symmetry_space_group_name_H-M 'P 1 21 1'
_atom_sites_solution_hydrogens mixed
_audit_creation_method SHELXL-2012
_audit_update_record
;
2018-07-04 deposited with the CCDC.
2018-11-30 downloaded from the CCDC.
;
_cell_angle_alpha 90
_cell_angle_beta 95.232(2)
_cell_angle_gamma 90
_cell_formula_units_Z 4
_cell_length_a 9.2811(4)
_cell_length_b 16.2336(8)
_cell_length_c 23.4071(11)
_cell_measurement_reflns_used 9274
_cell_measurement_temperature 100(2)
_cell_measurement_theta_max 30.51
_cell_measurement_theta_min 2.51
_cell_volume 3512.0(3)
_computing_cell_refinement 'Bruker SAINT'
_computing_data_collection 'Bruker APEX2'
_computing_data_reduction 'Bruker SAINT'
_computing_molecular_graphics 'Bruker SHELXTL'
_computing_publication_material 'Bruker SHELXTL'
_computing_structure_refinement 'SHELXL-2014 (Sheldrick 2014)'
_computing_structure_solution 'XT-2014 (Sheldrick 2008)'
_diffrn_ambient_temperature 100(2)
_diffrn_measured_fraction_theta_full 0.999
_diffrn_measured_fraction_theta_max 0.998
_diffrn_measurement_device_type 'D8 Venture'
_diffrn_measurement_method '\f and \w scans'
_diffrn_radiation_type MoK\a
_diffrn_radiation_wavelength 0.71073
_diffrn_reflns_av_R_equivalents 0.0682
_diffrn_reflns_av_unetI/netI 0.0513
_diffrn_reflns_Laue_measured_fraction_full 0.999
_diffrn_reflns_Laue_measured_fraction_max 0.998
_diffrn_reflns_limit_h_max 12
_diffrn_reflns_limit_h_min -13
_diffrn_reflns_limit_k_max 23
_diffrn_reflns_limit_k_min -23
_diffrn_reflns_limit_l_max 33
_diffrn_reflns_limit_l_min -33
_diffrn_reflns_number 149772
_diffrn_reflns_point_group_measured_fraction_full 0.999
_diffrn_reflns_point_group_measured_fraction_max 0.997
_diffrn_reflns_theta_full 25.242
_diffrn_reflns_theta_max 30.592
_diffrn_reflns_theta_min 2.151
_diffrn_source microfocus
_exptl_absorpt_coefficient_mu 2.532
_exptl_absorpt_correction_T_max 0.7461
_exptl_absorpt_correction_T_min 0.6578
_exptl_absorpt_correction_type multi-scan
_exptl_absorpt_process_details sadabs
_exptl_crystal_colour yellow
_exptl_crystal_density_diffrn 1.789
_exptl_crystal_description prism
_exptl_crystal_F_000 1896
_exptl_crystal_preparation 'Magnetic properties'
_exptl_crystal_recrystallization_method 'Re-crystallisation from solvent: Methanol/diethylether'
_exptl_crystal_size_max 0.389
_exptl_crystal_size_mid 0.082
_exptl_crystal_size_min 0.059
_refine_diff_density_max 0.991
_refine_diff_density_min -1.374
_refine_diff_density_rms 0.160
_refine_ls_abs_structure_details
;
 Flack x determined using 7598 quotients [(I+)-(I-)]/[(I+)+(I-)]
 (Parsons and Flack (2004), Acta Cryst. A60, s61).
;
_refine_ls_abs_structure_Flack 0.015(5)
_refine_ls_extinction_method none
_refine_ls_goodness_of_fit_ref 1.082
_refine_ls_hydrogen_treatment mixed
_refine_ls_matrix_type full
_refine_ls_number_parameters 984
_refine_ls_number_reflns 21530
_refine_ls_number_restraints 1
_refine_ls_restrained_S_all 1.082
_refine_ls_R_factor_all 0.0552
_refine_ls_R_factor_gt 0.0359
_refine_ls_shift/su_max 0.001
_refine_ls_shift/su_mean 0.000
_refine_ls_structure_factor_coef Fsqd
_refine_ls_weighting_details
;
 w=1/[\s^2^(Fo^2^)+(0.0343P)^2^+0.7425P]
 where P=(Fo^2^+2Fc^2^)/3
;
_refine_ls_weighting_scheme calc
_refine_ls_wR_factor_gt 0.0667
_refine_ls_wR_factor_ref 0.0754
_reflns_Friedel_coverage 0.935
_reflns_Friedel_fraction_full 0.999
_reflns_Friedel_fraction_max 0.995
_reflns_number_gt 17911
_reflns_number_total 21530
_reflns_threshold_expression 'I > 2\s(I)'
_cod_data_source_file c8dt03679a2.cif
_cod_data_source_block mo_I06VB60_0m_b
_cod_depositor_comments 'Adding full bibliography for 7048290--7048295.cif.'
_cod_database_code 7048294
_shelx_space_group_comment
;
The symmetry employed for this shelxl refinement is uniquely defined
by the following loop, which should always be used as a source of
symmetry information in preference to the above space-group names.
They are only intended as comments.
;
_shelxl_version_number 2012-9

loop_
_space_group_symop_operation_xyz
'x, y, z'
'-x, y+1/2, -z'

loop_
_atom_site_label
_atom_site_type_symbol
_atom_site_fract_x
_atom_site_fract_y
_atom_site_fract_z
_atom_site_U_iso_or_equiv
_atom_site_adp_type
_atom_site_occupancy
_atom_site_site_symmetry_order
_atom_site_calc_flag
_atom_site_refinement_flags_posn
_atom_site_refinement_flags_adp
Eu1A Eu 0.68591(3) 0.48850(2) 0.79409(2) 0.01829(8) Uani 1 1 d . .
Zn1A Zn 0.63949(6) 0.53870(5) 0.64801(3) 0.01567(16) Uani 1 1 d . .
O1A O 0.9573(4) 0.5315(3) 0.80568(18) 0.0205(10) Uani 1 1 d . .
O2A O 0.7880(4) 0.5481(3) 0.71462(19) 0.0234(11) Uani 1 1 d . .
O3A O 0.5380(4) 0.4823(3) 0.70794(17) 0.0209(10) Uani 1 1 d . .
O4A O 0.4755(4) 0.3737(3) 0.77827(19) 0.0218(10) Uani 1 1 d . .
O5A O 0.5592(6) 0.4499(4) 0.8836(2) 0.0490(17) Uani 1 1 d . .
O6A O 0.6023(5) 0.5065(5) 0.96689(19) 0.0428(14) Uani 1 1 d . .
O7A O 0.7382(4) 0.5321(3) 0.8982(2) 0.0304(12) Uani 1 1 d . .
O8A O 0.4781(5) 0.5791(4) 0.8091(3) 0.059(2) Uani 1 1 d . .
O9A O 0.6785(5) 0.6412(4) 0.8016(3) 0.0486(18) Uani 1 1 d . .
O10A O 0.4856(7) 0.7129(4) 0.8080(2) 0.0466(17) Uani 1 1 d . .
O11A O 0.8175(5) 0.3770(3) 0.84668(19) 0.0298(12) Uani 1 1 d . .
O12A O 0.8001(4) 0.3634(3) 0.7547(2) 0.0263(11) Uani 1 1 d . .
O13A O 0.9507(5) 0.2864(3) 0.8075(2) 0.0355(13) Uani 1 1 d . .
O14A O 0.7044(6) 0.4431(3) 0.6026(2) 0.0320(13) Uani 1 1 d . .
H14C H 0.743(8) 0.452(5) 0.581(3) 0.038 Uiso 1 1 d . U
N1A N 0.7215(5) 0.6365(3) 0.6082(2) 0.0152(10) Uani 1 1 d . .
N2A N 0.4466(5) 0.5877(3) 0.6147(2) 0.0158(10) Uani 1 1 d . .
N3A N 0.6321(6) 0.4969(5) 0.9169(2) 0.0307(13) Uani 1 1 d . .
N4A N 0.5467(6) 0.6478(4) 0.8057(3) 0.0304(14) Uani 1 1 d . .
N5A N 0.8598(6) 0.3402(4) 0.8024(3) 0.0257(14) Uani 1 1 d . .
C1A C 1.0560(6) 0.5190(5) 0.8562(3) 0.034(2) Uani 1 1 d . .
H1AA H 1.1494 0.5000 0.8448 0.051 Uiso 1 1 calc R U
H1AB H 1.0162 0.4776 0.8808 0.051 Uiso 1 1 calc R U
H1AC H 1.0695 0.5711 0.8772 0.051 Uiso 1 1 calc R U
C2A C 1.0045(6) 0.5862(4) 0.7651(3) 0.0162(13) Uani 1 1 d . .
C3A C 1.1339(6) 0.6268(4) 0.7705(3) 0.0188(14) Uani 1 1 d . .
H3A H 1.2015 0.6171 0.8028 0.023 Uiso 1 1 calc R U
C4A C 1.1660(6) 0.6827(4) 0.7281(3) 0.0185(13) Uani 1 1 d . .
H4A H 1.2556 0.7114 0.7315 0.022 Uiso 1 1 calc R U
C5A C 1.0682(6) 0.6961(4) 0.6816(3) 0.0183(13) Uani 1 1 d . .
H5A H 1.0895 0.7359 0.6538 0.022 Uiso 1 1 calc R U
C6A C 0.9371(5) 0.6523(4) 0.6738(3) 0.0159(13) Uani 1 1 d . .
C7A C 0.9053(6) 0.5949(4) 0.7168(3) 0.0178(14) Uani 1 1 d . .
C8A C 0.8393(5) 0.6730(4) 0.6241(3) 0.0165(12) Uani 1 1 d . .
H8A H 0.8658 0.7180 0.6012 0.020 Uiso 1 1 calc R U
C9A C 0.6183(5) 0.6609(3) 0.5586(2) 0.0132(9) Uani 1 1 d . .
H9A H 0.6167 0.6154 0.5297 0.016 Uiso 1 1 calc R U
C10A C 0.6561(5) 0.7398(4) 0.5287(2) 0.0154(12) Uani 1 1 d . .
C11A C 0.6551(6) 0.8159(5) 0.5567(3) 0.0212(14) Uani 1 1 d . .
H11A H 0.6275 0.8194 0.5947 0.025 Uiso 1 1 calc R U
C12A C 0.6947(6) 0.8863(4) 0.5282(3) 0.0220(13) Uani 1 1 d . .
H12A H 0.6930 0.9381 0.5471 0.026 Uiso 1 1 calc R U
C13A C 0.7362(6) 0.8829(4) 0.4736(3) 0.0284(14) Uani 1 1 d . .
H13A H 0.7640 0.9316 0.4549 0.034 Uiso 1 1 calc R U
C14A C 0.7372(6) 0.8073(4) 0.4457(3) 0.0276(15) Uani 1 1 d . .
H14A H 0.7649 0.8042 0.4076 0.033 Uiso 1 1 calc R U
C15A C 0.6977(6) 0.7364(4) 0.4735(3) 0.0191(12) Uani 1 1 d . .
H15A H 0.6991 0.6849 0.4544 0.023 Uiso 1 1 calc R U
C16A C 0.4656(5) 0.6645(3) 0.5815(2) 0.0126(9) Uani 1 1 d . .
H16A H 0.4675 0.7112 0.6094 0.015 Uiso 1 1 calc R U
C17A C 0.3436(6) 0.6819(4) 0.5354(3) 0.0178(12) Uani 1 1 d . .
C18A C 0.2436(6) 0.7431(4) 0.5438(3) 0.0212(13) Uani 1 1 d . .
H18A H 0.2567 0.7765 0.5772 0.025 Uiso 1 1 calc R U
C19A C 0.1262(7) 0.7565(5) 0.5050(3) 0.0310(16) Uani 1 1 d . .
H19A H 0.0563 0.7969 0.5123 0.037 Uiso 1 1 calc R U
C20A C 0.1104(7) 0.7110(5) 0.4553(3) 0.0316(16) Uani 1 1 d . .
H20A H 0.0303 0.7208 0.4279 0.038 Uiso 1 1 calc R U
C21A C 0.2099(6) 0.6513(4) 0.4451(3) 0.0292(15) Uani 1 1 d . .
H21A H 0.1983 0.6201 0.4107 0.035 Uiso 1 1 calc R U
C22A C 0.3288(6) 0.6363(4) 0.4853(3) 0.0241(14) Uani 1 1 d . .
H22A H 0.3981 0.5954 0.4781 0.029 Uiso 1 1 calc R U
C23A C 0.3220(6) 0.5616(4) 0.6251(2) 0.0142(11) Uani 1 1 d . .
H23A H 0.2402 0.5893 0.6068 0.017 Uiso 1 1 calc R U
C24A C 0.2943(5) 0.4928(5) 0.6628(2) 0.0155(12) Uani 1 1 d . .
C25A C 0.1521(6) 0.4632(4) 0.6615(3) 0.0187(13) Uani 1 1 d . .
H25A H 0.0795 0.4866 0.6352 0.022 Uiso 1 1 calc R U
C26A C 0.1151(6) 0.4014(4) 0.6974(3) 0.0221(14) Uani 1 1 d . .
H26A H 0.0186 0.3813 0.6951 0.026 Uiso 1 1 calc R U
C27A C 0.2208(6) 0.3683(4) 0.7371(3) 0.0203(14) Uani 1 1 d . .
H27A H 0.1967 0.3252 0.7620 0.024 Uiso 1 1 calc R U
C28A C 0.3586(6) 0.3981(4) 0.7401(3) 0.0212(14) Uani 1 1 d . .
C29A C 0.3999(5) 0.4601(4) 0.7023(2) 0.0170(13) Uani 1 1 d . .
C30A C 0.4493(8) 0.3048(5) 0.8155(4) 0.0307(19) Uani 1 1 d . .
H30A H 0.3703 0.3187 0.8389 0.046 Uiso 1 1 calc R U
H30B H 0.5372 0.2931 0.8406 0.046 Uiso 1 1 calc R U
H30C H 0.4225 0.2562 0.7921 0.046 Uiso 1 1 calc R U
C31A C 0.6489(9) 0.3631(5) 0.6013(4) 0.047(3) Uani 1 1 d . .
H31A H 0.6318 0.3446 0.5614 0.070 Uiso 1 1 calc R U
H31B H 0.5575 0.3624 0.6192 0.070 Uiso 1 1 calc R U
H31C H 0.7184 0.3261 0.6223 0.070 Uiso 1 1 calc R U
Eu1B Eu 0.67066(3) 0.50519(2) 0.29724(2) 0.01713(8) Uani 1 1 d . .
Zn1B Zn 0.62584(6) 0.45680(5) 0.15005(3) 0.01506(16) Uani 1 1 d . .
O1B O 0.4594(4) 0.6147(3) 0.28478(19) 0.0222(10) Uani 1 1 d . .
O2B O 0.5222(4) 0.5095(3) 0.21077(16) 0.0200(10) Uani 1 1 d . .
O3B O 0.7734(4) 0.4480(3) 0.21711(18) 0.0204(10) Uani 1 1 d . .
O4B O 0.9427(4) 0.4635(3) 0.30784(17) 0.0197(10) Uani 1 1 d . .
O5B O 0.7284(4) 0.4574(3) 0.40014(19) 0.0238(11) Uani 1 1 d . .
O6B O 0.6067(4) 0.4877(4) 0.47263(17) 0.0289(11) Uani 1 1 d . .
O7B O 0.5500(5) 0.5435(4) 0.38874(19) 0.0308(12) Uani 1 1 d . .
O8B O 0.6586(5) 0.3530(4) 0.3013(2) 0.0321(13) Uani 1 1 d . .
O9B O 0.4629(4) 0.4176(3) 0.3146(2) 0.0280(11) Uani 1 1 d . .
O10B O 0.4604(5) 0.2824(3) 0.3098(2) 0.0273(11) Uani 1 1 d . .
O11B O 0.8027(5) 0.6158(3) 0.35125(19) 0.0271(11) Uani 1 1 d . .
O12B O 0.7834(4) 0.6317(3) 0.25937(19) 0.0234(10) Uani 1 1 d . .
O13B O 0.9368(5) 0.7078(3) 0.3131(2) 0.0320(12) Uani 1 1 d . .
O14B O 0.7043(5) 0.5490(3) 0.1046(2) 0.0296(12) Uani 1 1 d . .
H14D H 0.7795 0.5473 0.0872 0.036 Uiso 1 1 calc R U
N1B N 0.4325(5) 0.4244(3) 0.1068(2) 0.0172(11) Uani 1 1 d . .
N2B N 0.6906(5) 0.3499(3) 0.1173(2) 0.0162(10) Uani 1 1 d . .
N3B N 0.6263(4) 0.4958(4) 0.4219(2) 0.0201(11) Uani 1 1 d . .
N4B N 0.8438(5) 0.6545(4) 0.3078(2) 0.0213(12) Uani 1 1 d . .
N5B N 0.5246(5) 0.3484(4) 0.3075(2) 0.0208(12) Uani 1 1 d . .
C1B C 0.4421(8) 0.6865(5) 0.3179(3) 0.0275(17) Uani 1 1 d . .
H1D H 0.4049 0.7313 0.2928 0.041 Uiso 1 1 calc R U
H1E H 0.5359 0.7025 0.3375 0.041 Uiso 1 1 calc R U
H1F H 0.3738 0.6753 0.3465 0.041 Uiso 1 1 calc R U
C2B C 0.3465(6) 0.5923(4) 0.2461(2) 0.0170(13) Uani 1 1 d . .
C3B C 0.2071(6) 0.6224(4) 0.2449(3) 0.0232(15) Uani 1 1 d . .
H3B H 0.1836 0.6631 0.2717 0.028 Uiso 1 1 calc R U
C4B C 0.1006(6) 0.5925(4) 0.2040(3) 0.0219(14) Uani 1 1 d . .
H4B H 0.0045 0.6129 0.2030 0.026 Uiso 1 1 calc R U
C5B C 0.1346(5) 0.5335(4) 0.1651(3) 0.0200(14) Uani 1 1 d . .
H5B H 0.0608 0.5126 0.1382 0.024 Uiso 1 1 calc R U
C6B C 0.2781(5) 0.5035(5) 0.1645(2) 0.0164(12) Uani 1 1 d . .
C7B C 0.3847(5) 0.5339(4) 0.2056(2) 0.0160(13) Uani 1 1 d . .
C8B C 0.3061(6) 0.4464(4) 0.1189(3) 0.0217(14) Uani 1 1 d . .
H8B H 0.2251 0.4238 0.0965 0.026 Uiso 1 1 calc R U
C9B C 0.4614(6) 0.3708(4) 0.0581(2) 0.0223(11) Uani 1 1 d . .
H9B H 0.5085 0.4056 0.0298 0.027 Uiso 1 1 calc R U
C10B C 0.3311(6) 0.3306(4) 0.0265(3) 0.0237(15) Uani 1 1 d . .
C11B C 0.2926(7) 0.3550(4) -0.0299(3) 0.0259(15) Uani 1 1 d . .
H11B H 0.3455 0.3972 -0.0469 0.031 Uiso 1 1 calc R U
C12B C 0.1747(7) 0.3169(5) -0.0614(3) 0.040(2) Uani 1 1 d . .
H12B H 0.1496 0.3326 -0.1002 0.048 Uiso 1 1 calc R U
C13B C 0.0959(7) 0.2576(6) -0.0371(4) 0.048(2) Uani 1 1 d . .
H13B H 0.0166 0.2320 -0.0587 0.058 Uiso 1 1 calc R U
C14B C 0.1320(7) 0.2350(6) 0.0191(4) 0.045(2) Uani 1 1 d . .
H14B H 0.0757 0.1945 0.0361 0.054 Uiso 1 1 calc R U
C15B C 0.2496(8) 0.2705(5) 0.0516(4) 0.0343(19) Uani 1 1 d . .
H15B H 0.2738 0.2540 0.0902 0.041 Uiso 1 1 calc R U
C16B C 0.5725(6) 0.3064(3) 0.0813(2) 0.0195(11) Uani 1 1 d . .
H16B H 0.5226 0.2698 0.1077 0.023 Uiso 1 1 calc R U
C17B C 0.6281(6) 0.2515(4) 0.0360(3) 0.0191(13) Uani 1 1 d . .
C18B C 0.6700(6) 0.2809(4) -0.0152(3) 0.0266(14) Uani 1 1 d . .
H18B H 0.6610 0.3381 -0.0235 0.032 Uiso 1 1 calc R U
C19B C 0.7244(7) 0.2297(5) -0.0543(3) 0.0335(16) Uani 1 1 d . .
H19B H 0.7507 0.2510 -0.0897 0.040 Uiso 1 1 calc R U
C20B C 0.7412(8) 0.1463(5) -0.0422(3) 0.045(2) Uani 1 1 d . .
H20B H 0.7830 0.1111 -0.0686 0.054 Uiso 1 1 calc R U
C21B C 0.6976(10) 0.1144(5) 0.0079(4) 0.054(3) Uani 1 1 d . .
H21B H 0.7050 0.0570 0.0155 0.064 Uiso 1 1 calc R U
C22B C 0.6417(8) 0.1683(5) 0.0479(3) 0.0344(18) Uani 1 1 d . .
H22B H 0.6133 0.1473 0.0831 0.041 Uiso 1 1 calc R U
C23B C 0.8112(6) 0.3140(4) 0.1321(3) 0.0170(12) Uani 1 1 d . .
H23B H 0.8321 0.2652 0.1121 0.020 Uiso 1 1 calc R U
C24B C 0.9190(5) 0.3422(4) 0.1771(2) 0.0146(12) Uani 1 1 d . .
C25B C 1.0518(5) 0.2988(4) 0.1839(3) 0.0169(13) Uani 1 1 d . .
H25B H 1.0717 0.2585 0.1562 0.020 Uiso 1 1 calc R U
C26B C 1.1512(6) 0.3133(4) 0.2288(3) 0.0228(15) Uani 1 1 d . .
H26B H 1.2421 0.2861 0.2310 0.027 Uiso 1 1 calc R U
C27B C 1.1199(6) 0.3687(4) 0.2723(3) 0.0188(14) Uani 1 1 d . .
H27B H 1.1876 0.3771 0.3047 0.023 Uiso 1 1 calc R U
C28B C 0.9912(6) 0.4104(4) 0.2674(3) 0.0178(14) Uani 1 1 d . .
C29B C 0.8896(5) 0.4010(4) 0.2185(2) 0.0144(12) Uani 1 1 d . .
C30B C 1.0412(6) 0.4760(5) 0.3579(3) 0.0257(16) Uani 1 1 d . .
H30D H 1.1312 0.5002 0.3467 0.039 Uiso 1 1 calc R U
H30E H 1.0624 0.4231 0.3769 0.039 Uiso 1 1 calc R U
H30F H 0.9975 0.5134 0.3843 0.039 Uiso 1 1 calc R U
C31B C 0.6479(10) 0.6296(6) 0.1022(5) 0.069(4) Uani 1 1 d . .
H31D H 0.5995 0.6399 0.0639 0.104 Uiso 1 1 calc R U
H31E H 0.7269 0.6692 0.1102 0.104 Uiso 1 1 calc R U
H31F H 0.5782 0.6357 0.1310 0.104 Uiso 1 1 calc R U
O1W O 0.8943(5) 0.4586(3) 0.5233(2) 0.0297(12) Uani 1 1 d . .
H1W H 0.8250 0.4485 0.4986 0.036 Uiso 1 1 calc R U
C1W C 0.9572(7) 0.5358(5) 0.5109(3) 0.0286(17) Uani 1 1 d . .
H1WA H 1.0432 0.5267 0.4904 0.043 Uiso 1 1 calc R U
H1WB H 0.9849 0.5652 0.5468 0.043 Uiso 1 1 calc R U
H1WC H 0.8868 0.5688 0.4870 0.043 Uiso 1 1 calc R U
O2W O 0.8879(5) 0.5315(4) 0.0247(2) 0.0396(14) Uani 1 1 d . .
H2W H 0.8237 0.5423 -0.0019 0.048 Uiso 1 1 calc R U
C2W C 0.9528(8) 0.4549(6) 0.0136(4) 0.037(2) Uani 1 1 d . .
H2WA H 0.8925 0.4256 -0.0164 0.055 Uiso 1 1 calc R U
H2WB H 0.9617 0.4218 0.0488 0.055 Uiso 1 1 calc R U
H2WC H 1.0490 0.4644 0.0008 0.055 Uiso 1 1 calc R U

loop_
_atom_site_aniso_label
_atom_site_aniso_U_11
_atom_site_aniso_U_22
_atom_site_aniso_U_33
_atom_site_aniso_U_23
_atom_site_aniso_U_13
_atom_site_aniso_U_12
Eu1A 0.01746(12) 0.0203(2) 0.01743(15) 0.00180(13) 0.00313(11) -0.00743(12)
Zn1A 0.0142(3) 0.0146(4) 0.0186(4) 0.0019(3) 0.0035(3) -0.0065(3)
O1A 0.0184(18) 0.023(3) 0.020(2) 0.0071(19) -0.0008(17) -0.0064(17)
O2A 0.0196(18) 0.032(3) 0.018(2) 0.003(2) 0.0012(17) -0.016(2)
O3A 0.0153(15) 0.026(3) 0.022(2) 0.010(2) 0.0031(15) -0.0103(18)
O4A 0.023(2) 0.024(3) 0.019(2) 0.008(2) 0.0033(18) -0.0086(18)
O5A 0.048(3) 0.064(5) 0.038(3) -0.012(3) 0.017(3) -0.030(3)
O6A 0.067(3) 0.044(4) 0.018(2) -0.005(3) 0.013(2) -0.001(3)
O7A 0.023(2) 0.032(3) 0.035(3) -0.003(2) 0.002(2) -0.002(2)
O8A 0.022(2) 0.057(4) 0.100(5) -0.044(4) 0.011(3) -0.005(3)
O9A 0.039(3) 0.023(3) 0.088(5) 0.004(3) 0.028(3) -0.002(2)
O10A 0.063(4) 0.053(4) 0.023(3) -0.006(3) 0.000(3) 0.031(3)
O11A 0.040(3) 0.031(3) 0.019(2) 0.001(2) 0.004(2) 0.004(2)
O12A 0.022(2) 0.032(3) 0.025(3) -0.001(2) 0.0023(19) -0.0041(19)
O13A 0.034(2) 0.020(3) 0.052(4) 0.001(3) 0.004(2) -0.001(2)
O14A 0.045(3) 0.020(3) 0.034(3) -0.001(2) 0.022(2) -0.007(2)
N1A 0.012(2) 0.014(2) 0.021(3) 0.0003(19) 0.0063(18) -0.0022(17)
N2A 0.018(2) 0.016(3) 0.013(2) -0.0021(19) 0.0027(18) -0.0065(18)
N3A 0.042(3) 0.032(4) 0.019(3) 0.003(3) 0.004(2) 0.004(3)
N4A 0.038(3) 0.032(4) 0.021(3) -0.003(3) 0.002(3) 0.011(3)
N5A 0.025(3) 0.020(3) 0.033(3) -0.001(3) 0.009(3) -0.011(2)
C1A 0.026(3) 0.044(6) 0.032(4) 0.014(4) 0.000(3) -0.009(3)
C2A 0.020(3) 0.010(3) 0.019(3) 0.000(3) 0.006(2) -0.005(2)
C3A 0.013(2) 0.021(4) 0.023(3) -0.004(3) 0.004(2) -0.003(2)
C4A 0.012(2) 0.016(3) 0.028(3) -0.003(3) 0.006(2) -0.005(2)
C5A 0.015(2) 0.014(3) 0.028(3) 0.001(3) 0.008(2) -0.004(2)
C6A 0.014(2) 0.015(3) 0.020(3) 0.001(3) 0.007(2) 0.001(2)
C7A 0.014(2) 0.015(3) 0.025(3) -0.006(3) 0.009(2) -0.005(2)
C8A 0.016(2) 0.014(3) 0.020(3) 0.000(2) 0.008(2) -0.001(2)
C9A 0.014(2) 0.013(2) 0.013(2) -0.0035(19) 0.0017(19) -0.0045(18)
C10A 0.012(2) 0.016(3) 0.018(3) 0.004(2) 0.003(2) -0.002(2)
C11A 0.015(2) 0.028(4) 0.020(3) 0.004(3) 0.002(2) -0.005(2)
C12A 0.017(3) 0.017(3) 0.029(3) 0.003(2) -0.007(2) -0.005(2)
C13A 0.024(3) 0.027(4) 0.033(4) 0.017(3) -0.002(3) -0.009(2)
C14A 0.025(3) 0.035(4) 0.024(3) 0.008(3) 0.005(2) -0.005(3)
C15A 0.018(2) 0.021(3) 0.018(3) 0.006(2) 0.003(2) -0.004(2)
C16A 0.017(2) 0.009(2) 0.013(2) -0.0035(18) 0.0052(19) -0.0064(18)
C17A 0.016(2) 0.019(3) 0.019(3) 0.001(2) 0.006(2) -0.007(2)
C18A 0.024(3) 0.019(3) 0.022(3) -0.001(2) 0.006(2) -0.006(2)
C19A 0.021(3) 0.028(4) 0.044(4) 0.012(3) 0.008(3) 0.006(3)
C20A 0.023(3) 0.040(4) 0.031(4) 0.016(3) -0.004(3) -0.009(3)
C21A 0.028(3) 0.043(4) 0.017(3) -0.002(3) 0.002(3) -0.017(3)
C22A 0.017(3) 0.032(4) 0.023(3) -0.006(3) 0.002(2) -0.009(2)
C23A 0.015(2) 0.014(3) 0.014(3) -0.004(2) 0.002(2) -0.0010(19)
C24A 0.018(2) 0.015(3) 0.015(2) -0.007(3) 0.0086(19) -0.007(3)
C25A 0.018(2) 0.021(4) 0.018(3) -0.006(3) 0.005(2) -0.004(2)
C26A 0.015(2) 0.019(3) 0.033(4) -0.005(3) 0.009(2) -0.009(2)
C27A 0.024(3) 0.018(3) 0.020(3) 0.000(3) 0.008(2) -0.008(2)
C28A 0.025(3) 0.022(4) 0.017(3) 0.000(3) 0.008(2) -0.008(3)
C29A 0.016(2) 0.020(3) 0.016(3) -0.001(3) 0.008(2) -0.005(2)
C30A 0.028(3) 0.029(5) 0.034(5) 0.016(4) 0.002(3) -0.008(3)
C31A 0.064(5) 0.017(4) 0.066(6) -0.007(4) 0.042(5) -0.013(4)
Eu1B 0.01607(11) 0.01982(19) 0.01575(15) -0.00224(13) 0.00290(11) 0.00718(11)
Zn1B 0.0140(3) 0.0160(4) 0.0155(4) -0.0021(3) 0.0024(3) 0.0055(2)
O1B 0.0187(19) 0.028(3) 0.019(2) -0.007(2) 0.0014(17) 0.0128(18)
O2B 0.0152(15) 0.028(3) 0.0165(19) -0.003(2) 0.0015(14) 0.0082(18)
O3B 0.0165(17) 0.024(3) 0.020(2) -0.005(2) -0.0019(17) 0.0124(18)
O4B 0.0144(16) 0.026(3) 0.018(2) -0.0031(19) -0.0004(16) 0.0051(16)
O5B 0.0210(19) 0.028(3) 0.023(2) 0.000(2) 0.0052(18) 0.0061(18)
O6B 0.041(2) 0.030(3) 0.016(2) -0.006(2) 0.0041(17) -0.006(2)
O7B 0.034(2) 0.039(3) 0.020(2) -0.002(2) 0.005(2) 0.013(2)
O8B 0.023(2) 0.026(3) 0.048(3) -0.011(2) 0.005(2) 0.0056(19)
O9B 0.023(2) 0.025(3) 0.035(3) -0.001(2) -0.0003(19) 0.0072(19)
O10B 0.034(2) 0.025(3) 0.022(3) 0.005(2) -0.005(2) -0.006(2)
O11B 0.040(2) 0.020(3) 0.023(3) -0.001(2) 0.011(2) 0.000(2)
O12B 0.025(2) 0.026(3) 0.019(2) 0.000(2) 0.0029(18) 0.0062(19)
O13B 0.036(2) 0.024(3) 0.036(3) -0.004(2) 0.007(2) -0.004(2)
O14B 0.033(2) 0.018(3) 0.040(3) 0.004(2) 0.018(2) 0.003(2)
N1B 0.018(2) 0.021(3) 0.014(2) -0.004(2) 0.0031(18) 0.0031(19)
N2B 0.017(2) 0.018(3) 0.013(2) -0.0024(19) 0.0007(18) 0.0051(18)
N3B 0.0212(19) 0.017(3) 0.022(2) -0.004(3) 0.0008(19) 0.001(3)
N4B 0.023(2) 0.016(3) 0.025(3) -0.004(2) 0.004(2) 0.007(2)
N5B 0.022(2) 0.027(3) 0.013(3) -0.001(2) 0.000(2) 0.004(2)
C1B 0.036(4) 0.026(4) 0.021(4) -0.004(3) 0.006(3) 0.014(3)
C2B 0.021(3) 0.017(3) 0.013(3) 0.003(2) 0.002(2) 0.007(2)
C3B 0.025(3) 0.024(4) 0.022(3) 0.002(3) 0.012(3) 0.010(3)
C4B 0.016(2) 0.026(4) 0.025(3) 0.004(3) 0.008(2) 0.007(2)
C5B 0.013(2) 0.020(3) 0.028(3) 0.007(3) 0.006(2) 0.003(2)
C6B 0.015(2) 0.015(3) 0.021(3) 0.002(3) 0.0047(19) -0.002(2)
C7B 0.014(2) 0.018(3) 0.016(3) 0.007(2) 0.007(2) 0.011(2)
C8B 0.017(2) 0.026(4) 0.022(3) 0.000(3) 0.001(2) 0.005(2)
C9B 0.022(3) 0.024(3) 0.021(3) -0.004(2) 0.002(2) 0.003(2)
C10B 0.015(2) 0.031(4) 0.026(3) -0.013(3) 0.006(2) 0.001(2)
C11B 0.022(3) 0.025(3) 0.031(4) -0.004(3) 0.005(3) 0.011(3)
C12B 0.028(3) 0.055(5) 0.035(4) -0.020(4) -0.008(3) 0.018(3)
C13B 0.017(3) 0.065(6) 0.062(6) -0.039(5) 0.000(3) -0.002(3)
C14B 0.027(3) 0.041(5) 0.070(6) -0.013(4) 0.023(4) -0.008(3)
C15B 0.025(3) 0.044(5) 0.035(4) -0.013(3) 0.014(3) -0.005(3)
C16B 0.021(2) 0.018(3) 0.019(3) -0.002(2) 0.001(2) 0.002(2)
C17B 0.015(2) 0.023(3) 0.019(3) -0.006(2) 0.001(2) 0.001(2)
C18B 0.020(3) 0.029(3) 0.031(4) -0.001(3) 0.002(2) 0.007(2)
C19B 0.020(3) 0.057(5) 0.024(3) -0.009(3) 0.002(2) -0.003(3)
C20B 0.046(4) 0.046(5) 0.045(5) -0.033(4) 0.018(4) -0.010(4)
C21B 0.070(5) 0.019(4) 0.077(7) -0.018(4) 0.030(5) -0.005(4)
C22B 0.039(4) 0.024(4) 0.043(4) 0.002(3) 0.018(3) -0.001(3)
C23B 0.021(3) 0.012(3) 0.019(3) -0.001(2) 0.007(2) 0.004(2)
C24B 0.013(2) 0.014(3) 0.018(3) 0.004(2) 0.008(2) 0.008(2)
C25B 0.014(2) 0.018(3) 0.019(3) 0.004(3) 0.007(2) 0.005(2)
C26B 0.014(2) 0.024(4) 0.031(4) 0.005(3) 0.008(3) 0.005(3)
C27B 0.014(2) 0.020(4) 0.023(3) 0.001(3) 0.003(2) 0.001(2)
C28B 0.014(2) 0.018(4) 0.021(3) 0.003(3) 0.002(2) -0.001(2)
C29B 0.013(2) 0.018(3) 0.012(3) 0.000(2) 0.002(2) 0.005(2)
C30B 0.023(3) 0.033(5) 0.019(3) -0.007(3) -0.005(2) 0.006(3)
C31B 0.082(7) 0.028(6) 0.109(10) 0.022(6) 0.068(7) 0.017(5)
O1W 0.023(2) 0.030(3) 0.037(3) 0.002(2) 0.006(2) -0.004(2)
C1W 0.024(3) 0.032(4) 0.031(4) 0.005(3) 0.006(3) -0.001(3)
O2W 0.039(3) 0.046(4) 0.034(3) 0.000(3) 0.003(2) 0.004(3)
C2W 0.031(3) 0.045(5) 0.034(4) 0.001(4) -0.002(3) 0.015(3)

loop_
_atom_type_symbol
_atom_type_description
_atom_type_scat_dispersion_real
_atom_type_scat_dispersion_imag
_atom_type_scat_source
C C 0.0033 0.0016 'International Tables Vol C Tables 4.2.6.8 and 6.1.1.4'
H H 0.0000 0.0000 'International Tables Vol C Tables 4.2.6.8 and 6.1.1.4'
Eu Eu -0.1578 3.6682 'International Tables Vol C Tables 4.2.6.8 and 6.1.1.4'
N N 0.0061 0.0033 'International Tables Vol C Tables 4.2.6.8 and 6.1.1.4'
O O 0.0106 0.0060 'International Tables Vol C Tables 4.2.6.8 and 6.1.1.4'
Zn Zn 0.2839 1.4301 'International Tables Vol C Tables 4.2.6.8 and 6.1.1.4'

loop_
_geom_angle_atom_site_label_1
_geom_angle_atom_site_label_2
_geom_angle_atom_site_label_3
_geom_angle
O3A Eu1A O2A 65.51(13)
O3A Eu1A O11A 128.96(18)
O2A Eu1A O11A 118.62(16)
O3A Eu1A O8A 75.13(19)
O2A Eu1A O8A 103.9(2)
O11A Eu1A O8A 136.6(2)
O3A Eu1A O9A 94.9(2)
O2A Eu1A O9A 70.35(18)
O11A Eu1A O9A 135.74(19)
O8A Eu1A O9A 51.03(18)
O3A Eu1A O12A 83.25(16)
O2A Eu1A O12A 80.15(17)
O11A Eu1A O12A 51.58(16)
O8A Eu1A O12A 153.49(17)
O9A Eu1A O12A 148.13(15)
O3A Eu1A O7A 152.30(14)
O2A Eu1A O7A 125.70(16)
O11A Eu1A O7A 71.42(16)
O8A Eu1A O7A 77.40(19)
O9A Eu1A O7A 70.03(19)
O12A Eu1A O7A 121.94(16)
O3A Eu1A O5A 114.61(15)
O2A Eu1A O5A 169.8(2)
O11A Eu1A O5A 69.81(18)
O8A Eu1A O5A 67.0(2)
O9A Eu1A O5A 99.7(2)
O12A Eu1A O5A 110.1(2)
O7A Eu1A O5A 49.33(16)
O3A Eu1A O1A 126.03(12)
O2A Eu1A O1A 61.32(14)
O11A Eu1A O1A 73.29(16)
O8A Eu1A O1A 125.79(17)
O9A Eu1A O1A 75.99(15)
O12A Eu1A O1A 79.51(15)
O7A Eu1A O1A 74.16(13)
O5A Eu1A O1A 119.35(15)
O3A Eu1A O4A 59.42(14)
O2A Eu1A O4A 120.68(14)
O11A Eu1A O4A 83.15(16)
O8A Eu1A O4A 82.30(17)
O9A Eu1A O4A 132.32(15)
O12A Eu1A O4A 73.47(14)
O7A Eu1A O4A 113.35(14)
O5A Eu1A O4A 64.21(16)
O1A Eu1A O4A 151.64(15)
O3A Eu1A N5A 107.60(17)
O2A Eu1A N5A 97.57(16)
O11A Eu1A N5A 26.26(15)
O8A Eu1A N5A 157.1(2)
O9A Eu1A N5A 147.46(16)
O12A Eu1A N5A 25.67(15)
O7A Eu1A N5A 96.38(17)
O5A Eu1A N5A 92.09(19)
O1A Eu1A N5A 71.81(15)
O4A Eu1A N5A 80.06(14)
O3A Eu1A N4A 83.57(17)
O2A Eu1A N4A 85.60(17)
O11A Eu1A N4A 144.39(17)
O8A Eu1A N4A 26.11(18)
O9A Eu1A N4A 24.98(16)
O12A Eu1A N4A 163.64(17)
O7A Eu1A N4A 73.18(17)
O5A Eu1A N4A 84.3(2)
O1A Eu1A N4A 100.67(17)
O4A Eu1A N4A 107.68(17)
N5A Eu1A N4A 168.74(18)
O3A Zn1A O2A 79.70(16)
O3A Zn1A O14A 101.7(2)
O2A Zn1A O14A 104.8(2)
O3A Zn1A N1A 155.5(2)
O2A Zn1A N1A 92.15(19)
O14A Zn1A N1A 102.69(19)
O3A Zn1A N2A 89.63(17)
O2A Zn1A N2A 142.0(2)
O14A Zn1A N2A 113.2(2)
N1A Zn1A N2A 82.65(19)
O3A Zn1A Eu1A 39.32(11)
O2A Zn1A Eu1A 40.42(11)
O14A Zn1A Eu1A 108.74(16)
N1A Zn1A Eu1A 127.85(15)
N2A Zn1A Eu1A 119.19(13)
C2A O1A C1A 115.5(5)
C2A O1A Eu1A 117.3(3)
C1A O1A Eu1A 125.7(3)
C7A O2A Zn1A 125.6(4)
C7A O2A Eu1A 126.2(4)
Zn1A O2A Eu1A 106.59(16)
C29A O3A Zn1A 124.9(4)
C29A O3A Eu1A 125.8(3)
Zn1A O3A Eu1A 108.13(16)
C28A O4A C30A 116.0(5)
C28A O4A Eu1A 113.7(4)
C30A O4A Eu1A 127.4(4)
N3A O5A Eu1A 95.6(4)
N3A O7A Eu1A 96.9(4)
N4A O8A Eu1A 96.3(4)
N4A O9A Eu1A 97.2(5)
N5A O11A Eu1A 96.4(4)
N5A O12A Eu1A 94.7(4)
C31A O14A Zn1A 127.1(4)
C31A O14A H14C 114(7)
Zn1A O14A H14C 117(7)
C8A N1A C9A 125.4(5)
C8A N1A Zn1A 125.6(4)
C9A N1A Zn1A 109.0(3)
C23A N2A C16A 122.1(5)
C23A N2A Zn1A 125.0(4)
C16A N2A Zn1A 112.5(3)
O6A N3A O5A 120.9(6)
O6A N3A O7A 121.6(7)
O5A N3A O7A 117.5(5)
O6A N3A Eu1A 174.4(6)
O5A N3A Eu1A 59.7(3)
O7A N3A Eu1A 58.3(3)
O10A N4A O9A 123.5(8)
O10A N4A O8A 121.3(6)
O9A N4A O8A 115.2(6)
O10A N4A Eu1A 176.9(6)
O9A N4A Eu1A 57.8(4)
O8A N4A Eu1A 57.6(3)
O13A N5A O12A 123.4(6)
O13A N5A O11A 120.9(6)
O12A N5A O11A 115.7(6)
O13A N5A Eu1A 169.8(4)
O12A N5A Eu1A 59.6(3)
O11A N5A Eu1A 57.3(3)
O1A C1A H1AA 109.5
O1A C1A H1AB 109.5
H1AA C1A H1AB 109.5
O1A C1A H1AC 109.5
H1AA C1A H1AC 109.5
H1AB C1A H1AC 109.5
C3A C2A C7A 122.4(6)
C3A C2A O1A 124.8(6)
C7A C2A O1A 112.9(5)
C2A C3A C4A 119.4(6)
C2A C3A H3A 120.3
C4A C3A H3A 120.3
C5A C4A C3A 119.9(5)
C5A C4A H4A 120.0
C3A C4A H4A 120.0
C4A C5A C6A 121.7(6)
C4A C5A H5A 119.2
C6A C5A H5A 119.2
C5A C6A C7A 118.3(6)
C5A C6A C8A 117.2(6)
C7A C6A C8A 124.4(5)
O2A C7A C2A 116.8(6)
O2A C7A C6A 124.9(6)
C2A C7A C6A 118.2(5)
N1A C8A C6A 125.9(6)
N1A C8A H8A 117.1
C6A C8A H8A 117.1
N1A C9A C10A 115.1(4)
N1A C9A C16A 106.3(4)
C10A C9A C16A 112.5(4)
N1A C9A H9A 107.6
C10A C9A H9A 107.6
C16A C9A H9A 107.6
C15A C10A C11A 119.1(6)
C15A C10A C9A 119.5(5)
C11A C10A C9A 121.3(5)
C12A C11A C10A 119.3(6)
C12A C11A H11A 120.3
C10A C11A H11A 120.3
C13A C12A C11A 121.5(7)
C13A C12A H12A 119.2
C11A C12A H12A 119.2
C12A C13A C14A 119.3(6)
C12A C13A H13A 120.3
C14A C13A H13A 120.3
C15A C14A C13A 119.8(6)
C15A C14A H14A 120.1
C13A C14A H14A 120.1
C10A C15A C14A 120.9(6)
C10A C15A H15A 119.6
C14A C15A H15A 119.6
N2A C16A C17A 114.2(4)
N2A C16A C9A 107.6(4)
C17A C16A C9A 113.9(4)
N2A C16A H16A 106.9
C17A C16A H16A 106.9
C9A C16A H16A 106.9
C22A C17A C18A 119.2(6)
C22A C17A C16A 120.9(6)
C18A C17A C16A 119.9(5)
C19A C18A C17A 121.4(6)
C19A C18A H18A 119.3
C17A C18A H18A 119.3
C18A C19A C20A 119.6(7)
C18A C19A H19A 120.2
C20A C19A H19A 120.2
C19A C20A C21A 120.3(6)
C19A C20A H20A 119.9
C21A C20A H20A 119.9
C20A C21A C22A 120.4(6)
C20A C21A H21A 119.8
C22A C21A H21A 119.8
C17A C22A C21A 119.1(6)
C17A C22A H22A 120.4
C21A C22A H22A 120.4
N2A C23A C24A 125.6(5)
N2A C23A H23A 117.2
C24A C23A H23A 117.2
C29A C24A C25A 119.3(6)
C29A C24A C23A 122.8(5)
C25A C24A C23A 117.7(5)
C26A C25A C24A 121.6(6)
C26A C25A H25A 119.2
C24A C25A H25A 119.2
C25A C26A C27A 119.3(5)
C25A C26A H26A 120.4
C27A C26A H26A 120.4
C28A C27A C26A 119.8(6)
C28A C27A H27A 120.1
C26A C27A H27A 120.1
C27A C28A O4A 127.1(6)
C27A C28A C29A 121.7(6)
O4A C28A C29A 111.2(5)
O3A C29A C24A 125.4(5)
O3A C29A C28A 116.4(5)
C24A C29A C28A 118.2(5)
O4A C30A H30A 109.5
O4A C30A H30B 109.5
H30A C30A H30B 109.5
O4A C30A H30C 109.5
H30A C30A H30C 109.5
H30B C30A H30C 109.5
O14A C31A H31A 109.5
O14A C31A H31B 109.5
H31A C31A H31B 109.5
O14A C31A H31C 109.5
H31A C31A H31C 109.5
H31B C31A H31C 109.5
O2B Eu1B O3B 64.89(13)
O2B Eu1B O11B 130.42(18)
O3B Eu1B O11B 118.41(15)
O2B Eu1B O9B 75.64(16)
O3B Eu1B O9B 106.41(16)
O11B Eu1B O9B 134.34(15)
O2B Eu1B O8B 92.19(18)
O3B Eu1B O8B 70.27(17)
O11B Eu1B O8B 137.02(17)
O9B Eu1B O8B 51.51(14)
O2B Eu1B O12B 84.34(16)
O3B Eu1B O12B 80.21(16)
O11B Eu1B O12B 51.53(15)
O9B Eu1B O12B 153.14(15)
O8B Eu1B O12B 148.69(14)
O2B Eu1B O5B 152.20(15)
O3B Eu1B O5B 124.43(15)
O11B Eu1B O5B 71.54(16)
O9B Eu1B O5B 76.56(15)
O8B Eu1B O5B 70.43(16)
O12B Eu1B O5B 121.82(15)
O2B Eu1B O7B 116.34(13)
O3B Eu1B O7B 170.85(18)
O11B Eu1B O7B 68.34(15)
O9B Eu1B O7B 66.17(16)
O8B Eu1B O7B 100.58(17)
O12B Eu1B O7B 108.85(16)
O5B Eu1B O7B 49.99(14)
O2B Eu1B O4B 125.37(12)
O3B Eu1B O4B 61.12(13)
O11B Eu1B O4B 72.98(15)
O9B Eu1B O4B 127.02(15)
O8B Eu1B O4B 77.53(14)
O12B Eu1B O4B 79.28(14)
O5B Eu1B O4B 73.23(12)
O7B Eu1B O4B 118.28(14)
O2B Eu1B O1B 60.82(15)
O3B Eu1B O1B 121.62(14)
O11B Eu1B O1B 83.99(15)
O9B Eu1B O1B 79.75(15)
O8B Eu1B O1B 129.77(15)
O12B Eu1B O1B 74.87(14)
O5B Eu1B O1B 113.59(13)
O7B Eu1B O1B 63.64(15)
O4B Eu1B O1B 152.68(15)
O2B Eu1B N5B 81.72(17)
O3B Eu1B N5B 86.96(15)
O11B Eu1B N5B 144.31(15)
O9B Eu1B N5B 25.92(14)
O8B Eu1B N5B 25.70(14)
O12B Eu1B N5B 164.10(15)
O5B Eu1B N5B 73.34(16)
O7B Eu1B N5B 84.32(16)
O4B Eu1B N5B 102.73(15)
O1B Eu1B N5B 104.56(15)
O2B Eu1B N4B 109.00(17)
O3B Eu1B N4B 97.76(15)
O11B Eu1B N4B 25.98(15)
O9B Eu1B N4B 154.67(14)
O8B Eu1B N4B 148.85(14)
O12B Eu1B N4B 25.88(15)
O5B Eu1B N4B 96.12(16)
O7B Eu1B N4B 90.39(16)
O4B Eu1B N4B 71.62(15)
O1B Eu1B N4B 81.22(14)
N5B Eu1B N4B 169.28(16)
O2B Zn1B O3B 79.04(15)
O2B Zn1B N2B 145.9(2)
O3B Zn1B N2B 91.76(19)
O2B Zn1B O14B 106.3(2)
O3B Zn1B O14B 102.4(2)
N2B Zn1B O14B 107.8(2)
O2B Zn1B N1B 90.25(17)
O3B Zn1B N1B 151.6(2)
N2B Zn1B N1B 82.4(2)
O14B Zn1B N1B 105.8(2)
O2B Zn1B Eu1B 39.08(11)
O3B Zn1B Eu1B 39.97(11)
N2B Zn1B Eu1B 123.57(15)
O14B Zn1B Eu1B 109.61(15)
N1B Zn1B Eu1B 124.13(12)
C2B O1B C1B 117.5(5)
C2B O1B Eu1B 114.2(4)
C1B O1B Eu1B 127.8(4)
C7B O2B Zn1B 126.0(4)
C7B O2B Eu1B 124.8(3)
Zn1B O2B Eu1B 108.70(16)
C29B O3B Zn1B 124.2(4)
C29B O3B Eu1B 126.5(4)
Zn1B O3B Eu1B 107.35(16)
C28B O4B C30B 115.1(4)
C28B O4B Eu1B 118.0(3)
C30B O4B Eu1B 125.6(3)
N3B O5B Eu1B 97.4(3)
N3B O7B Eu1B 95.8(3)
N5B O8B Eu1B 96.4(4)
N5B O9B Eu1B 96.8(3)
N4B O11B Eu1B 96.9(4)
N4B O12B Eu1B 95.0(4)
C31B O14B Zn1B 124.1(4)
C31B O14B H14D 109.5
Zn1B O14B H14D 126.1
C8B N1B C9B 124.6(5)
C8B N1B Zn1B 126.7(4)
C9B N1B Zn1B 108.7(3)
C23B N2B C16B 120.9(5)
C23B N2B Zn1B 125.0(4)
C16B N2B Zn1B 113.2(3)
O6B N3B O7B 122.4(5)
O6B N3B O5B 121.0(6)
O7B N3B O5B 116.6(4)
O6B N3B Eu1B 176.7(6)
O7B N3B Eu1B 59.3(3)
O5B N3B Eu1B 57.5(3)
O13B N4B O12B 123.1(6)
O13B N4B O11B 121.7(6)
O12B N4B O11B 115.2(5)
O13B N4B Eu1B 168.6(4)
O12B N4B Eu1B 59.1(3)
O11B N4B Eu1B 57.1(3)
O10B N5B O8B 122.7(6)
O10B N5B O9B 122.4(5)
O8B N5B O9B 114.8(6)
O10B N5B Eu1B 177.6(5)
O8B N5B Eu1B 57.9(4)
O9B N5B Eu1B 57.2(3)
O1B C1B H1D 109.5
O1B C1B H1E 109.5
H1D C1B H1E 109.5
O1B C1B H1F 109.5
H1D C1B H1F 109.5
H1E C1B H1F 109.5
O1B C2B C3B 125.4(6)
O1B C2B C7B 113.5(5)
C3B C2B C7B 121.1(6)
C2B C3B C4B 119.5(6)
C2B C3B H3B 120.2
C4B C3B H3B 120.2
C5B C4B C3B 120.3(5)
C5B C4B H4B 119.9
C3B C4B H4B 119.9
C4B C5B C6B 121.1(6)
C4B C5B H5B 119.4
C6B C5B H5B 119.4
C7B C6B C5B 118.4(6)
C7B C6B C8B 124.4(5)
C5B C6B C8B 117.1(5)
O2B C7B C6B 124.5(5)
O2B C7B C2B 115.9(5)
C6B C7B C2B 119.5(5)
N1B C8B C6B 124.5(6)
N1B C8B H8B 117.7
C6B C8B H8B 117.7
N1B C9B C10B 116.1(4)
N1B C9B C16B 106.9(4)
C10B C9B C16B 111.2(5)
N1B C9B H9B 107.4
C10B C9B H9B 107.4
C16B C9B H9B 107.4
C11B C10B C15B 119.7(6)
C11B C10B C9B 117.8(6)
C15B C10B C9B 122.5(6)
C10B C11B C12B 119.5(7)
C10B C11B H11B 120.3
C12B C11B H11B 120.3
C13B C12B C11B 120.8(8)
C13B C12B H12B 119.6
C11B C12B H12B 119.6
C12B C13B C14B 119.6(7)
C12B C13B H13B 120.2
C14B C13B H13B 120.2
C13B C14B C15B 121.3(8)
C13B C14B H14B 119.3
C15B C14B H14B 119.3
C14B C15B C10B 119.1(8)
C14B C15B H15B 120.5
C10B C15B H15B 120.5
N2B C16B C17B 113.2(4)
N2B C16B C9B 108.1(4)
C17B C16B C9B 114.5(5)
N2B C16B H16B 106.8
C17B C16B H16B 106.8
C9B C16B H16B 106.8
C18B C17B C22B 119.1(6)
C18B C17B C16B 123.2(6)
C22B C17B C16B 117.7(6)
C19B C18B C17B 121.4(7)
C19B C18B H18B 119.3
C17B C18B H18B 119.3
C18B C19B C20B 119.8(7)
C18B C19B H19B 120.1
C20B C19B H19B 120.1
C21B C20B C19B 120.4(7)
C21B C20B H20B 119.8
C19B C20B H20B 119.8
C20B C21B C22B 119.0(8)
C20B C21B H21B 120.5
C22B C21B H21B 120.5
C17B C22B C21B 120.2(7)
C17B C22B H22B 119.9
C21B C22B H22B 119.9
N2B C23B C24B 125.3(6)
N2B C23B H23B 117.4
C24B C23B H23B 117.4
C29B C24B C25B 118.9(6)
C29B C24B C23B 123.2(5)
C25B C24B C23B 117.2(5)
C26B C25B C24B 121.6(6)
C26B C25B H25B 119.2
C24B C25B H25B 119.2
C25B C26B C27B 120.1(5)
C25B C26B H26B 120.0
C27B C26B H26B 120.0
C28B C27B C26B 119.4(6)
C28B C27B H27B 120.3
C26B C27B H27B 120.3
C27B C28B O4B 125.9(6)
C27B C28B C29B 121.6(6)
O4B C28B C29B 112.6(5)
O3B C29B C24B 125.9(5)
O3B C29B C28B 116.0(5)
C24B C29B C28B 118.1(5)
O4B C30B H30D 109.5
O4B C30B H30E 109.5
H30D C30B H30E 109.5
O4B C30B H30F 109.5
H30D C30B H30F 109.5
H30E C30B H30F 109.5
O14B C31B H31D 109.5
O14B C31B H31E 109.5
H31D C31B H31E 109.5
O14B C31B H31F 109.5
H31D C31B H31F 109.5
H31E C31B H31F 109.5
C1W O1W H1W 109.5
O1W C1W H1WA 109.5
O1W C1W H1WB 109.5
H1WA C1W H1WB 109.5
O1W C1W H1WC 109.5
H1WA C1W H1WC 109.5
H1WB C1W H1WC 109.5
C2W O2W H2W 109.5
O2W C2W H2WA 109.5
O2W C2W H2WB 109.5
H2WA C2W H2WB 109.5
O2W C2W H2WC 109.5
H2WA C2W H2WC 109.5
H2WB C2W H2WC 109.5

loop_
_geom_bond_atom_site_label_1
_geom_bond_atom_site_label_2
_geom_bond_distance
Eu1A O3A 2.336(4)
Eu1A O2A 2.370(4)
Eu1A O11A 2.451(5)
Eu1A O8A 2.476(5)
Eu1A O9A 2.486(7)
Eu1A O12A 2.505(5)
Eu1A O7A 2.542(5)
Eu1A O5A 2.572(5)
Eu1A O1A 2.604(4)
Eu1A O4A 2.700(4)
Eu1A N5A 2.894(6)
Eu1A N4A 2.915(6)
Zn1A O3A 1.983(4)
Zn1A O2A 1.991(4)
Zn1A O14A 2.005(5)
Zn1A N1A 2.024(5)
Zn1A N2A 2.047(5)
O1A C2A 1.400(7)
O1A C1A 1.442(7)
O2A C7A 1.324(7)
O3A C29A 1.326(6)
O4A C28A 1.398(8)
O4A C30A 1.452(9)
O5A N3A 1.246(8)
O6A N3A 1.237(6)
O7A N3A 1.251(7)
O8A N4A 1.291(9)
O9A N4A 1.241(7)
O10A N4A 1.203(8)
O11A N5A 1.289(7)
O12A N5A 1.258(8)
O13A N5A 1.214(8)
O14A C31A 1.397(9)
O14A H14C 0.66(7)
N1A C8A 1.269(7)
N1A C9A 1.490(7)
N2A C23A 1.276(7)
N2A C16A 1.487(7)
C1A H1AA 0.9800
C1A H1AB 0.9800
C1A H1AC 0.9800
C2A C3A 1.366(8)
C2A C7A 1.398(9)
C3A C4A 1.396(9)
C3A H3A 0.9500
C4A C5A 1.370(9)
C4A H4A 0.9500
C5A C6A 1.406(8)
C5A H5A 0.9500
C6A C7A 1.421(9)
C6A C8A 1.450(8)
C8A H8A 0.9500
C9A C10A 1.516(7)
C9A C16A 1.562(6)
C9A H9A 1.0000
C10A C15A 1.383(8)
C10A C11A 1.398(9)
C11A C12A 1.389(9)
C11A H11A 0.9500
C12A C13A 1.371(9)
C12A H12A 0.9500
C13A C14A 1.389(9)
C13A H13A 0.9500
C14A C15A 1.389(8)
C14A H14A 0.9500
C15A H15A 0.9500
C16A C17A 1.518(8)
C16A H16A 1.0000
C17A C22A 1.384(9)
C17A C18A 1.386(9)
C18A C19A 1.372(9)
C18A H18A 0.9500
C19A C20A 1.374(11)
C19A H19A 0.9500
C20A C21A 1.374(10)
C20A H20A 0.9500
C21A C22A 1.404(9)
C21A H21A 0.9500
C22A H22A 0.9500
C23A C24A 1.461(9)
C23A H23A 0.9500
C24A C29A 1.389(8)
C24A C25A 1.402(7)
C25A C26A 1.372(9)
C25A H25A 0.9500
C26A C27A 1.396(9)
C26A H26A 0.9500
C27A C28A 1.363(8)
C27A H27A 0.9500
C28A C29A 1.416(8)
C30A H30A 0.9800
C30A H30B 0.9800
C30A H30C 0.9800
C31A H31A 0.9800
C31A H31B 0.9800
C31A H31C 0.9800
Eu1B O2B 2.344(4)
Eu1B O3B 2.370(4)
Eu1B O11B 2.458(5)
Eu1B O9B 2.459(4)
Eu1B O8B 2.475(6)
Eu1B O12B 2.503(5)
Eu1B O5B 2.541(5)
Eu1B O7B 2.582(4)
Eu1B O4B 2.604(4)
Eu1B O1B 2.642(4)
Eu1B N5B 2.904(6)
Eu1B N4B 2.906(6)
Zn1B O2B 1.982(4)
Zn1B O3B 1.992(4)
Zn1B N2B 2.011(5)
Zn1B O14B 2.011(5)
Zn1B N1B 2.046(5)
O1B C2B 1.370(7)
O1B C1B 1.418(9)
O2B C7B 1.330(6)
O3B C29B 1.319(7)
O4B C28B 1.386(7)
O4B C30B 1.434(7)
O5B N3B 1.279(6)
O6B N3B 1.225(6)
O7B N3B 1.266(7)
O8B N5B 1.267(6)
O9B N5B 1.278(7)
O10B N5B 1.230(8)
O11B N4B 1.282(7)
O12B N4B 1.273(7)
O13B N4B 1.220(7)
O14B C31B 1.408(10)
O14B H14D 0.8400
N1B C8B 1.282(7)
N1B C9B 1.478(7)
N2B C23B 1.281(7)
N2B C16B 1.497(7)
C1B H1D 0.9800
C1B H1E 0.9800
C1B H1F 0.9800
C2B C3B 1.381(8)
C2B C7B 1.409(8)
C3B C4B 1.399(9)
C3B H3B 0.9500
C4B C5B 1.377(9)
C4B H4B 0.9500
C5B C6B 1.420(7)
C5B H5B 0.9500
C6B C7B 1.405(8)
C6B C8B 1.455(9)
C8B H8B 0.9500
C9B C10B 1.508(8)
C9B C16B 1.533(7)
C9B H9B 1.0000
C10B C11B 1.393(9)
C10B C15B 1.396(10)
C11B C12B 1.407(9)
C11B H11B 0.9500
C12B C13B 1.365(12)
C12B H12B 0.9500
C13B C14B 1.376(12)
C13B H13B 0.9500
C14B C15B 1.396(11)
C14B H14B 0.9500
C15B H15B 0.9500
C16B C17B 1.512(8)
C16B H16B 1.0000
C17B C18B 1.378(9)
C17B C22B 1.383(10)
C18B C19B 1.367(9)
C18B H18B 0.9500
C19B C20B 1.389(11)
C19B H19B 0.9500
C20B C21B 1.376(12)
C20B H20B 0.9500
C21B C22B 1.414(11)
C21B H21B 0.9500
C22B H22B 0.9500
C23B C24B 1.460(8)
C23B H23B 0.9500
C24B C29B 1.404(8)
C24B C25B 1.416(7)
C25B C26B 1.355(9)
C25B H25B 0.9500
C26B C27B 1.408(9)
C26B H26B 0.9500
C27B C28B 1.369(8)
C27B H27B 0.9500
C28B C29B 1.423(8)
C30B H30D 0.9800
C30B H30E 0.9800
C30B H30F 0.9800
C31B H31D 0.9800
C31B H31E 0.9800
C31B H31F 0.9800
O1W C1W 1.425(9)
O1W H1W 0.8400
C1W H1WA 0.9800
C1W H1WB 0.9800
C1W H1WC 0.9800
O2W C2W 1.415(10)
O2W H2W 0.8400
C2W H2WA 0.9800
C2W H2WB 0.9800
C2W H2WC 0.9800
